data_7226032
loop_
_publ_author_name
'White, Charmaine L.'
'LaDuca, Robert L.'

_publ_section_title
;
 Nickel adipate coordination polymers with isomeric dipyridylamide
 ligands: topological disorder and divergent magnetic properties
;
_journal_issue 36
_journal_name_full CrystEngComm
_journal_page_first 6789
_journal_paper_doi 10.1039/C6CE01368F
_journal_volume 18
_journal_year 2016
_chemical_formula_moiety 'C34 H38 N6 Ni2 O12'
_chemical_formula_sum 'C34 H38 N6 Ni2 O12'
_chemical_formula_weight 840.16
_space_group_crystal_system monoclinic
_space_group_IT_number 14
_space_group_name_Hall '-P 2ybc'
_space_group_name_H-M_alt 'P 1 21/c 1'
_symmetry_space_group_name_Hall '-P 2ybc'
_symmetry_space_group_name_H-M 'P 1 21/c 1'
_atom_sites_solution_hydrogens mixed
_audit_creation_date 2015-09-16
_audit_creation_method
;
Olex2 1.2-alpha
(compiled 2015.09.16 svn.r3215 for OlexSys, GUI svn.r5095)
;
_audit_update_record
;
2016-06-13 deposited with the CCDC.
2016-07-18 downloaded from the CCDC.
;
_cell_angle_alpha 90
_cell_angle_beta 117.2658(8)
_cell_angle_gamma 90
_cell_formula_units_Z 4
_cell_length_a 21.9466(17)
_cell_length_b 9.4061(7)
_cell_length_c 20.0971(15)
_cell_measurement_reflns_used 9962
_cell_measurement_temperature 173(2)
_cell_measurement_theta_max 25.24
_cell_measurement_theta_min 2.28
_cell_volume 3687.7(5)
_computing_cell_refinement 'SAINT v8.34A (Bruker, 2013)'
_computing_data_collection 'COSMO (BRUKER, V1.61, 2009)'
_computing_data_reduction 'SAINT v8.34A (Bruker, 2013)'
_computing_molecular_graphics 'Olex2 (Dolomanov et al., 2009)'
_computing_publication_material 'Olex2 (Dolomanov et al., 2009)'
_computing_structure_refinement 'XL (Sheldrick, 2008)'
_computing_structure_solution 'ShelXS (Sheldrick, 2008)'
_diffrn_ambient_temperature 173(2)
_diffrn_detector_area_resol_mean 836.6
_diffrn_measured_fraction_theta_full 1.000
_diffrn_measured_fraction_theta_max 0.998
_diffrn_measurement_device_type 'Bruker APEX-II CCD'
_diffrn_measurement_method \w
_diffrn_radiation_monochromator graphite
_diffrn_radiation_type MoK\a
_diffrn_radiation_wavelength 0.71073
_diffrn_reflns_av_R_equivalents 0.0451
_diffrn_reflns_av_unetI/netI 0.0408
_diffrn_reflns_Laue_measured_fraction_full 1.000
_diffrn_reflns_Laue_measured_fraction_max 0.998
_diffrn_reflns_limit_h_max 26
_diffrn_reflns_limit_h_min -26
_diffrn_reflns_limit_k_max 11
_diffrn_reflns_limit_k_min -11
_diffrn_reflns_limit_l_max 24
_diffrn_reflns_limit_l_min -24
_diffrn_reflns_number 29999
_diffrn_reflns_point_group_measured_fraction_full 1.000
_diffrn_reflns_point_group_measured_fraction_max 0.998
_diffrn_reflns_theta_full 25.242
_diffrn_reflns_theta_max 25.376
_diffrn_reflns_theta_min 2.027
_diffrn_source 'sealed tube'
_diffrn_standards_number 0
_exptl_absorpt_coefficient_mu 1.091
_exptl_absorpt_correction_T_max 0.7452
_exptl_absorpt_correction_T_min 0.6659
_exptl_absorpt_correction_type multi-scan
_exptl_absorpt_process_details
'SADABS-2014/5 (Bruker,2014/5) was used for absorption correction. wR2(int) was 0.0587 before and 0.0439 after correction. The Ratio of minimum to maximum transmission is 0.8936. The \l/2 correction factor is 0.00150.'
_exptl_crystal_colour blue
_exptl_crystal_colour_primary blue
_exptl_crystal_density_diffrn 1.513
_exptl_crystal_description chunk
_exptl_crystal_F_000 1744
_exptl_crystal_recrystallization_method 'used as received'
_exptl_crystal_size_max 0.21
_exptl_crystal_size_mid 0.192
_exptl_crystal_size_min 0.144
_refine_diff_density_max 2.062
_refine_diff_density_min -1.022
_refine_diff_density_rms 0.106
_refine_ls_extinction_method none
_refine_ls_goodness_of_fit_ref 1.038
_refine_ls_hydrogen_treatment mixed
_refine_ls_matrix_type full
_refine_ls_number_parameters 822
_refine_ls_number_reflns 6771
_refine_ls_number_restraints 884
_refine_ls_restrained_S_all 1.004
_refine_ls_R_factor_all 0.0866
_refine_ls_R_factor_gt 0.0638
_refine_ls_shift/su_max 0.001
_refine_ls_shift/su_mean 0.000
_refine_ls_structure_factor_coef Fsqd
_refine_ls_weighting_details 'w=1/[\s^2^(Fo^2^)+(0.0954P)^2^+11.5351P] where P=(Fo^2^+2Fc^2^)/3'
_refine_ls_weighting_scheme calc
_refine_ls_wR_factor_gt 0.1672
_refine_ls_wR_factor_ref 0.1867
_reflns_Friedel_coverage 0.000
_reflns_number_gt 4920
_reflns_number_total 6771
_reflns_threshold_expression 'I > 2\s(I)'
_cod_data_source_file c6ce01368f2.cif
_cod_data_source_block p21c
_cod_depositor_comments 'Adding full bibliography for 7226032--7226033.cif.'
_cod_database_code 7226032
_shelxl_version_number 2014/6
_shelx_space_group_comment
;
The symmetry employed for this shelxl refinement is uniquely defined
by the following loop, which should always be used as a source of
symmetry information in preference to the above space-group names.
They are only intended as comments.
;
_shelx_estimated_absorpt_t_max 0.859
_shelx_estimated_absorpt_t_min 0.803
_olex2_refinement_description
;
1. Fixed Uiso
 At 1.2 times of:
  All C(H) groups, All C(H,H) groups, All N(H) groups
 At 1.5 times of:
  All O(H,H) groups
2. Restrained distances
 C28-O2
 1.225 with sigma of 0.008
 C28A-O2A
 1.225 with sigma of 0.008
 C17A-O3A
 1.225 with sigma of 0.008
 C17-O3
 1.225 with sigma of 0.008
 C17-N5
 1.348 with sigma of 0.008
 C17A-N5A
 1.348 with sigma of 0.008
 C28A-N2A
 1.348 with sigma of 0.008
 C28-N2
 1.348 with sigma of 0.008
3. Restrained planarity
 N4A, C12A, C13A, C14A, C15A, C16A
 with sigma of 0.1
4. Uiso/Uaniso restraints and constraints
C40 \\sim C41 \\sim C42 \\sim C43 \\sim C44 \\sim C45 \\sim C40B \\sim C41B
\\sim C42B \\sim C43B \\sim C44B \\sim C45B \\sim C40C \\sim C41C \\sim C42C
\\sim C43C \\sim C44C \\sim C45C \\sim C23 \\sim C24 \\sim C25 \\sim C26 \\sim
C27 \\sim C28 \\sim C29 \\sim C30 \\sim C31 \\sim C32 \\sim C33 \\sim C23A
\\sim C24A \\sim C25A \\sim C26A \\sim C27A \\sim C28A \\sim C29A \\sim C30A
\\sim C31A \\sim C32A \\sim C33A \\sim C12 \\sim C13 \\sim C14 \\sim C15 \\sim
C16 \\sim C17 \\sim C18 \\sim C19 \\sim C20 \\sim C21 \\sim C22 \\sim C12A
\\sim C13A \\sim C14A \\sim C15A \\sim C16A \\sim C17A \\sim C18A \\sim C19A
\\sim C20A \\sim C21A \\sim C22A: within 2A with sigma of 0.002 and sigma for
terminal atoms of 0.004
N1 \\sim N2 \\sim N3 \\sim N1A \\sim N2A \\sim N3A \\sim N4 \\sim N5 \\sim N6
\\sim N4A \\sim N5A \\sim N6A: within 2A with sigma of 0.0001 and sigma for
terminal atoms of 0.0002
Uanis(N3) = Uanis(N6)
Uanis(N3A) = Uanis(N6A)
Uanis(O3) = Uanis(O3A)
Uanis(C17) = Uanis(C17A)
Uanis(N4) = Uanis(N1)
Uanis(N1A) = Uanis(N4A)
Uanis(O8B) = Uanis(O11C)
Uanis(O11B) = Uanis(O10C)
5. Same fragment restrains
{O40, O41, O42, O43, C40, C41, C42, C43, C44, C45} sigma for 1-2: 0.02, 1-3:
0.04
as
{O8B, O9B, O10B, O11B, C40B, C41B, C42B, C43B, C44B, C45B}
{O40, O41, O42, O43, C40, C41, C42, C43, C44, C45} sigma for 1-2: 0.02, 1-3:
0.04
as
{O11C, O8C, O9C, O10C, C40C, C41C, C42C, C43C, C44C, C45C}
6. Others
 Fixed Sof: O8B(0.5) O9B(0.5) O10B(0.5) O11B(0.5) C40B(0.5) C41B(0.5)
 H41C(0.5) H41D(0.5) C42B(0.5) H42C(0.5) H42D(0.5) C43B(0.5) H43C(0.5)
 H43D(0.5) C44B(0.5) H44C(0.5) H44D(0.5) C45B(0.5) O11C(0.5) O8C(0.5)
 O9C(0.5) O10C(0.5) C40C(0.5) C41C(0.5) H41E(0.5) H41F(0.5) C42C(0.5)
 H42E(0.5) H42F(0.5) C43C(0.5) H43E(0.5) H43F(0.5) C44C(0.5) H44E(0.5)
 H44F(0.5) C45C(0.5) O2(0.5) N1(0.5) N2(0.5) H2(0.5) N3(0.5) C23(0.5) H23(0.5)
 C24(0.5) H24(0.5) C25(0.5) H25(0.5) C26(0.5) C27(0.5) H27(0.5) C28(0.5)
 C29(0.5) C30(0.5) H30(0.5) C31(0.5) H31(0.5) C32(0.5) H32(0.5) C33(0.5)
 H33(0.5) O2A(0.5) N1A(0.5) N2A(0.5) H2A(0.5) N3A(0.5) C23A(0.5) H23A(0.5)
 C24A(0.5) H24A(0.5) C25A(0.5) H25A(0.5) C26A(0.5) C27A(0.5) H27A(0.5)
 C28A(0.5) C29A(0.5) C30A(0.5) H30A(0.5) C31A(0.5) H31A(0.5) C32A(0.5)
 H32A(0.5) C33A(0.5) H33A(0.5) O3(0.75) N4(0.75) N5(0.75) H5(0.75) N6(0.75)
 C12(0.75) H12(0.75) C13(0.75) H13(0.75) C14(0.75) H14(0.75) C15(0.75)
 C16(0.75) H16(0.75) C17(0.75) C18(0.75) C19(0.75) H19(0.75) C20(0.75)
 H20(0.75) C21(0.75) H21(0.75) C22(0.75) H22(0.75) O3A(0.25) N4A(0.25)
 N5A(0.25) H5A(0.25) N6A(0.25) C12A(0.25) H12A(0.25) C13A(0.25) H13A(0.25)
 C14A(0.25) H14A(0.25) C15A(0.25) C16A(0.25) H16A(0.25) C17A(0.25) C18A(0.25)
 C19A(0.25) H19A(0.25) C20A(0.25) H20A(0.25) C21A(0.25) H21A(0.25) C22A(0.25)
 H22A(0.25) O1WA(0.5) H1WA(0.5) H1WB(0.5) O1WB(0.5) H1WC(0.5) H1WD(0.5)
7.a Free rotating group:
 O1WA(H1WA,H1WB), O1WB(H1WC,H1WD)
7.b Secondary CH2 refined with riding coordinates:
 C41(H41A,H41B), C42(H42A,H42B), C43(H43A,H43B), C44(H44A,H44B), C41B(H41C,
 H41D), C42B(H42C,H42D), C43B(H43C,H43D), C44B(H44C,H44D), C41C(H41E,H41F),
 C42C(H42E,H42F), C43C(H43E,H43F), C44C(H44E,H44F)
7.c Aromatic/amide H refined with riding coordinates:
 N2(H2), C23(H23), C24(H24), C25(H25), C27(H27), C30(H30), C31(H31), C32(H32),
 C33(H33), N2A(H2A), C23A(H23A), C24A(H24A), C25A(H25A), C27A(H27A), C30A(H30A),
  C31A(H31A), C32A(H32A), C33A(H33A), N5(H5), C12(H12), C13(H13), C14(H14),
 C16(H16), C19(H19), C20(H20), C21(H21), C22(H22), N5A(H5A), C12A(H12A),
 C13A(H13A), C14A(H14A), C16A(H16A), C19A(H19A), C20A(H20A), C21A(H21A),
 C22A(H22A)
;
_contact_crystallographer_email staples@chemistry.msu.com
_contact_crystallographer_name 'Richard Staples'
_olex2_diffrn_ambient_temperature_device 'Oxford Cryosystems'
_olex2_exptl_crystal_mounting_method 'The crystal was mounted on a nylon loop with paratone oil'
_olex2_submission_original_sample_id niadp3pna
_olex2_submission_special_instructions 'No special instructions were received'

loop_
_space_group_symop_operation_xyz
'x, y, z'
'-x, y+1/2, -z+1/2'
'-x, -y, -z'
'x, -y-1/2, z-1/2'

loop_
_atom_site_label
_atom_site_type_symbol
_atom_site_fract_x
_atom_site_fract_y
_atom_site_fract_z
_atom_site_U_iso_or_equiv
_atom_site_adp_type
_atom_site_occupancy
_atom_site_site_symmetry_order
_atom_site_calc_flag
_atom_site_refinement_flags_posn
_atom_site_refinement_flags_adp
_atom_site_refinement_flags_occupancy
_atom_site_disorder_assembly
_atom_site_disorder_group
Ni1 Ni 0.24387(3) 0.92083(7) 0.29275(3) 0.02719(19) Uani 1 1 d . . . . .
Ni2 Ni 0.24383(3) 1.07915(6) 0.45104(3) 0.02691(19) Uani 1 1 d . . . . .
O1 O 0.30047(18) 0.9995(5) 0.4006(2) 0.0309(8) Uani 1 1 d . . . . .
H1A H 0.319(3) 1.049(7) 0.391(4) 0.04(2) Uiso 1 1 d . . . . .
H1B H 0.325(4) 0.930(8) 0.437(4) 0.08(2) Uiso 1 1 d . . . . .
O2 O 0.4997(4) 0.7809(8) 0.3794(5) 0.056(2) Uani 0.5 1 d D . P A 1
O2A O 0.5028(6) 0.4422(9) 0.3655(6) 0.085(3) Uani 0.5 1 d D . P A 2
O3 O 0.0080(4) 1.4403(7) 0.4724(5) 0.101(3) Uani 0.75 1 d D . P B 1
O3A O -0.0062(11) 1.055(2) 0.4653(15) 0.101(3) Uani 0.25 1 d D . P B 2
O4 O 0.18605(17) 1.1042(4) 0.25902(18) 0.0353(8) Uani 1 1 d D . . . .
O5 O 0.17023(17) 1.1706(4) 0.35719(18) 0.0364(8) Uani 1 1 d D . . . .
O6 O -0.18597(17) 1.3957(4) 0.07282(18) 0.0346(8) Uani 1 1 d D . . . .
O7 O -0.17040(17) 1.3298(4) 0.18688(19) 0.0367(8) Uani 1 1 d D . . . .
O8B O 0.317(4) 1.001(11) 0.263(3) 0.040(2) Uani 0.5 1 d D . P A 2
O9B O 0.3852(17) 1.114(3) 0.3687(12) 0.044(5) Uani 0.5 1 d D . P A 2
O10B O 0.6233(17) 1.151(2) 0.4778(12) 0.042(5) Uani 0.5 1 d D . P A 2
O11B O 0.689(3) 1.011(8) 0.448(2) 0.035(8) Uani 0.5 1 d D . P A 2
O8C O 0.3761(15) 1.148(3) 0.3538(12) 0.040(5) Uani 0.5 1 d D . P A 3
O9C O 0.6156(16) 1.113(2) 0.4834(12) 0.041(5) Uani 0.5 1 d D . P A 3
O10C O 0.681(3) 0.991(8) 0.447(2) 0.035(8) Uani 0.5 1 d D . P A 3
O11C O 0.313(4) 1.001(11) 0.260(3) 0.040(2) Uani 0.5 1 d D . P A 3
C40 C 0.1575(2) 1.1756(5) 0.2897(3) 0.0316(9) Uani 1 1 d D U . . .
C41 C 0.0998(2) 1.2764(6) 0.2412(3) 0.0350(8) Uani 1 1 d D U . . .
H41A H 0.1086 1.3142 0.2004 0.042 Uiso 1 1 calc R . . . .
H41B H 0.0986 1.3577 0.2720 0.042 Uiso 1 1 calc R . . . .
C42 C 0.0300(2) 1.1997(6) 0.2073(3) 0.0371(9) Uani 1 1 d D U . . .
H42A H 0.0267 1.1371 0.1662 0.045 Uiso 1 1 calc R . . . .
H42B H 0.0274 1.1389 0.2462 0.045 Uiso 1 1 calc R . . . .
C43 C -0.0299(2) 1.3006(6) 0.1774(3) 0.0374(9) Uani 1 1 d D U . . .
H43A H -0.0265 1.3636 0.1398 0.045 Uiso 1 1 calc R . . . .
H43B H -0.0274 1.3612 0.2189 0.045 Uiso 1 1 calc R . . . .
C44 C -0.0994(2) 1.2248(6) 0.1414(3) 0.0348(8) Uani 1 1 d D U . . .
H44A H -0.1081 1.1876 0.0918 0.042 Uiso 1 1 calc R . . . .
H44B H -0.0982 1.1431 0.1730 0.042 Uiso 1 1 calc R . . . .
C45 C -0.1574(2) 1.3244(5) 0.1322(3) 0.0320(9) Uani 1 1 d D U . . .
C40B C 0.3691(8) 1.074(3) 0.3025(11) 0.0579(14) Uani 0.5 1 d D U P A 2
C41B C 0.4240(6) 1.0859(16) 0.2763(8) 0.0605(13) Uani 0.5 1 d D U P A 2
H41C H 0.4387 1.1864 0.2803 0.073 Uiso 0.5 1 calc R . P A 2
H41D H 0.4037 1.0586 0.2228 0.073 Uiso 0.5 1 calc R . P A 2
C42B C 0.4925(6) 0.9856(16) 0.3244(8) 0.0636(13) Uani 0.5 1 d D U P A 2
H42C H 0.5091 0.9968 0.3789 0.076 Uiso 0.5 1 calc R . P A 2
H42D H 0.4824 0.8840 0.3110 0.076 Uiso 0.5 1 calc R . P A 2
C43B C 0.5428(6) 1.0407(16) 0.3014(7) 0.0651(13) Uani 0.5 1 d D U P A 2
H43C H 0.5165 1.0900 0.2530 0.078 Uiso 0.5 1 calc R . P A 2
H43D H 0.5645 0.9570 0.2911 0.078 Uiso 0.5 1 calc R . P A 2
C44B C 0.5996(7) 1.1384(17) 0.3497(7) 0.0639(14) Uani 0.5 1 d D U P A 2
H44C H 0.5806 1.2343 0.3488 0.077 Uiso 0.5 1 calc R . P A 2
H44D H 0.6329 1.1461 0.3294 0.077 Uiso 0.5 1 calc R . P A 2
C45B C 0.6365(11) 1.085(3) 0.4308(9) 0.0621(15) Uani 0.5 1 d D U P A 2
C40C C 0.3620(9) 1.086(3) 0.2928(11) 0.0579(14) Uani 0.5 1 d D U P A 3
C41C C 0.3966(6) 1.1410(16) 0.2464(7) 0.0596(13) Uani 0.5 1 d D U P A 3
H41E H 0.4160 1.2369 0.2637 0.072 Uiso 0.5 1 calc R . P A 3
H41F H 0.3629 1.1468 0.1929 0.072 Uiso 0.5 1 calc R . P A 3
C42C C 0.4559(6) 1.0314(16) 0.2578(7) 0.0634(13) Uani 0.5 1 d D U P A 3
H42E H 0.4439 0.9317 0.2625 0.076 Uiso 0.5 1 calc R . P A 3
H42F H 0.4713 1.0393 0.2188 0.076 Uiso 0.5 1 calc R . P A 3
C43C C 0.5055(6) 1.0947(17) 0.3309(7) 0.0638(13) Uani 0.5 1 d D U P A 3
H43E H 0.4934 1.1963 0.3303 0.077 Uiso 0.5 1 calc R . P A 3
H43F H 0.4979 1.0483 0.3707 0.077 Uiso 0.5 1 calc R . P A 3
C44C C 0.5787(6) 1.0874(18) 0.3531(8) 0.0635(13) Uani 0.5 1 d D U P A 3
H44E H 0.5900 1.1734 0.3326 0.076 Uiso 0.5 1 calc R . P A 3
H44F H 0.5853 1.0051 0.3263 0.076 Uiso 0.5 1 calc R . P A 3
C45C C 0.6322(11) 1.075(4) 0.4334(9) 0.0621(15) Uani 0.5 1 d D U P A 3
N1 N 0.3035(8) 0.730(2) 0.3216(11) 0.0315(8) Uani 0.5 1 d . U P A 1
N2 N 0.4661(7) 0.5469(11) 0.3910(7) 0.0712(15) Uani 0.5 1 d D U P A 1
H2 H 0.4839 0.4609 0.4007 0.085 Uiso 0.5 1 calc R . P A 1
N3 N 0.7051(6) 0.7154(14) 0.5294(6) 0.0285(8) Uani 0.5 1 d . U P A 1
C23 C 0.2570(6) 0.5968(19) 0.3008(10) 0.0374(14) Uani 0.5 1 d . U P A 1
H23 H 0.2092 0.6076 0.2839 0.045 Uiso 0.5 1 calc R . P A 1
C24 C 0.2837(6) 0.4645(13) 0.3065(7) 0.0378(12) Uani 0.5 1 d . U P A 1
H24 H 0.2547 0.3834 0.2903 0.045 Uiso 0.5 1 calc R . P A 1
C25 C 0.3530(7) 0.4510(13) 0.3360(7) 0.0372(12) Uani 0.5 1 d . U P A 1
H25 H 0.3728 0.3595 0.3401 0.045 Uiso 0.5 1 calc R . P A 1
C26 C 0.3942(6) 0.5681(15) 0.3599(7) 0.0363(11) Uani 0.5 1 d . U P A 1
C27 C 0.3637(8) 0.7033(13) 0.3533(10) 0.0359(12) Uani 0.5 1 d . U P A 1
H27 H 0.3939 0.7806 0.3762 0.043 Uiso 0.5 1 calc R . P A 1
C28 C 0.5059(5) 0.6614(8) 0.4049(6) 0.0373(11) Uani 0.5 1 d D U P A 1
C29 C 0.5862(6) 0.6221(13) 0.4568(7) 0.0377(10) Uani 0.5 1 d . U P A 1
C30 C 0.6173(6) 0.4911(16) 0.4693(6) 0.0386(10) Uani 0.5 1 d . U P A 1
H30 H 0.5900 0.4078 0.4522 0.046 Uiso 0.5 1 calc R . P A 1
C31 C 0.6883(6) 0.4793(13) 0.5067(7) 0.0386(11) Uani 0.5 1 d . U P A 1
H31 H 0.7103 0.3895 0.5140 0.046 Uiso 0.5 1 calc R . P A 1
C32 C 0.7262(7) 0.605(2) 0.5332(11) 0.0380(12) Uani 0.5 1 d . U P A 1
H32 H 0.7747 0.5956 0.5569 0.046 Uiso 0.5 1 calc R . P A 1
C33 C 0.6283(8) 0.7380(13) 0.4837(9) 0.0366(12) Uani 0.5 1 d . U P A 1
H33 H 0.6098 0.8314 0.4739 0.044 Uiso 0.5 1 calc R . P A 1
N1A N 0.2954(8) 0.720(2) 0.3240(11) 0.0315(8) Uani 0.5 1 d . U P A 2
N2A N 0.4911(7) 0.6360(11) 0.4200(8) 0.0712(15) Uani 0.5 1 d D U P A 2
H2A H 0.5080 0.7097 0.4499 0.085 Uiso 0.5 1 calc R . P A 2
N3A N 0.6961(6) 0.7357(14) 0.5174(6) 0.0285(8) Uani 0.5 1 d . U P A 2
C23A C 0.2748(6) 0.6057(19) 0.3059(10) 0.0373(13) Uani 0.5 1 d . U P A 2
H23A H 0.2264 0.5962 0.2796 0.045 Uiso 0.5 1 calc R . P A 2
C24A C 0.3120(6) 0.4812(13) 0.3177(7) 0.0375(12) Uani 0.5 1 d . U P A 2
H24A H 0.2893 0.3921 0.3034 0.045 Uiso 0.5 1 calc R . P A 2
C25A C 0.3830(6) 0.4893(16) 0.3508(6) 0.0381(12) Uani 0.5 1 d . U P A 2
H25A H 0.4103 0.4061 0.3604 0.046 Uiso 0.5 1 calc R . P A 2
C26A C 0.4123(6) 0.6222(13) 0.3693(7) 0.0368(11) Uani 0.5 1 d . U P A 2
C27A C 0.3724(8) 0.7379(13) 0.3551(9) 0.0356(13) Uani 0.5 1 d . U P A 2
H27A H 0.3921 0.8302 0.3644 0.043 Uiso 0.5 1 calc R . P A 2
C28A C 0.5319(5) 0.5363(10) 0.4176(5) 0.0385(11) Uani 0.5 1 d D U P A 2
C29A C 0.6054(6) 0.5702(15) 0.4649(7) 0.0374(10) Uani 0.5 1 d . U P A 2
C30A C 0.6465(7) 0.4501(13) 0.4824(7) 0.0383(11) Uani 0.5 1 d . U P A 2
H30A H 0.6268 0.3585 0.4671 0.046 Uiso 0.5 1 calc R . P A 2
C31A C 0.7174(6) 0.4662(13) 0.5226(7) 0.0387(11) Uani 0.5 1 d . U P A 2
H31A H 0.7471 0.3861 0.5363 0.046 Uiso 0.5 1 calc R . P A 2
C32A C 0.7421(7) 0.597(2) 0.5412(11) 0.0385(13) Uani 0.5 1 d . U P A 2
H32A H 0.7902 0.6084 0.5705 0.046 Uiso 0.5 1 calc R . P A 2
C33A C 0.6360(8) 0.7018(13) 0.4885(10) 0.0368(11) Uani 0.5 1 d . U P A 2
H33A H 0.6051 0.7779 0.4809 0.044 Uiso 0.5 1 calc R . P A 2
N4 N 0.1940(9) 1.1640(10) 0.5108(9) 0.0315(8) Uani 0.75 1 d . U P B 1
N5 N -0.0207(4) 1.1980(9) 0.4514(4) 0.0647(14) Uani 0.75 1 d D U P B 1
H5 H -0.0055 1.1100 0.4566 0.078 Uiso 0.75 1 calc R . P B 1
N6 N -0.1935(6) 1.3468(8) 0.3183(6) 0.0285(8) Uani 0.75 1 d . U P B 1
C12 C 0.2326(8) 1.2121(19) 0.5796(12) 0.0416(14) Uani 0.75 1 d . U P B 1
H12 H 0.2801 1.1892 0.6033 0.050 Uiso 0.75 1 calc R . P B 1
C13 C 0.2075(4) 1.2932(13) 0.6181(6) 0.0418(11) Uani 0.75 1 d . U P B 1
H13 H 0.2373 1.3274 0.6668 0.050 Uiso 0.75 1 calc R . P B 1
C14 C 0.1377(4) 1.3251(9) 0.5847(5) 0.0421(10) Uani 0.75 1 d . U P B 1
H14 H 0.1190 1.3821 0.6099 0.050 Uiso 0.75 1 calc R . P B 1
C15 C 0.0956(4) 1.2707(9) 0.5130(5) 0.0424(9) Uani 0.75 1 d . U P B 1
C16 C 0.1262(7) 1.1890(10) 0.4783(7) 0.0418(10) Uani 0.75 1 d . U P B 1
H16 H 0.0981 1.1500 0.4302 0.050 Uiso 0.75 1 calc R . P B 1
C17 C 0.0224(4) 1.3078(7) 0.4738(4) 0.0432(8) Uani 0.75 1 d D U P B 1
C18 C -0.0961(4) 1.2293(9) 0.4168(4) 0.0414(11) Uani 0.75 1 d . U P B 1
C19 C -0.1381(4) 1.1764(9) 0.4473(5) 0.0412(11) Uani 0.75 1 d . U P B 1
H19 H -0.1194 1.1204 0.4915 0.049 Uiso 0.75 1 calc R . P B 1
C20 C -0.2076(4) 1.2089(13) 0.4105(5) 0.0409(11) Uani 0.75 1 d . U P B 1
H20 H -0.2375 1.1756 0.4294 0.049 Uiso 0.75 1 calc R . P B 1
C21 C -0.2327(8) 1.290(2) 0.3461(6) 0.0401(12) Uani 0.75 1 d . U P B 1
H21 H -0.2807 1.3066 0.3201 0.048 Uiso 0.75 1 calc R . P B 1
C22 C -0.1260(7) 1.3105(10) 0.3527(7) 0.0407(12) Uani 0.75 1 d . U P B 1
H22 H -0.0979 1.3431 0.3313 0.049 Uiso 0.75 1 calc R . P B 1
N4A N 0.193(3) 1.144(3) 0.511(3) 0.0315(8) Uani 0.25 1 d . U P B 2
N5A N -0.0215(12) 1.291(3) 0.4653(12) 0.0647(14) Uani 0.25 1 d D U P B 2
H5A H -0.0010 1.3734 0.4800 0.078 Uiso 0.25 1 calc R . P B 2
N6A N -0.1945(17) 1.319(3) 0.3137(17) 0.0285(8) Uani 0.25 1 d . U P B 2
C12A C 0.225(3) 1.215(5) 0.580(4) 0.0417(14) Uani 0.25 1 d . U P B 2
H12A H 0.2739 1.2161 0.6059 0.050 Uiso 0.25 1 calc R . P B 2
C13A C 0.1903(13) 1.285(4) 0.6146(19) 0.0418(12) Uani 0.25 1 d . U P B 2
H13A H 0.2140 1.3298 0.6619 0.050 Uiso 0.25 1 calc R . P B 2
C14A C 0.1209(12) 1.283(3) 0.5765(15) 0.0422(10) Uani 0.25 1 d . U P B 2
H14A H 0.0939 1.3352 0.5941 0.051 Uiso 0.25 1 calc R . P B 2
C15A C 0.0923(13) 1.209(3) 0.5150(14) 0.0426(9) Uani 0.25 1 d . U P B 2
C16A C 0.128(2) 1.156(3) 0.481(2) 0.0421(12) Uani 0.25 1 d . U P B 2
H16A H 0.1028 1.1235 0.4313 0.050 Uiso 0.25 1 calc R . P B 2
C17A C 0.0195(10) 1.1749(19) 0.4863(13) 0.0432(8) Uani 0.25 1 d D U P B 2
C18A C -0.0924(13) 1.294(3) 0.4230(14) 0.0414(12) Uani 0.25 1 d . U P B 2
C19A C -0.1211(13) 1.221(3) 0.4547(15) 0.0415(12) Uani 0.25 1 d . U P B 2
H19A H -0.0936 1.1752 0.5009 0.050 Uiso 0.25 1 calc R . P B 2
C20A C -0.1897(14) 1.210(4) 0.4237(16) 0.0408(12) Uani 0.25 1 d . U P B 2
H20A H -0.2118 1.1557 0.4464 0.049 Uiso 0.25 1 calc R . P B 2
C21A C -0.226(2) 1.281(6) 0.357(2) 0.0403(13) Uani 0.25 1 d . U P B 2
H21A H -0.2728 1.3036 0.3409 0.048 Uiso 0.25 1 calc R . P B 2
C22A C -0.128(2) 1.346(3) 0.352(2) 0.0411(14) Uani 0.25 1 d . U P B 2
H22A H -0.1048 1.4003 0.3308 0.049 Uiso 0.25 1 calc R . P B 2
O1WA O 0.4999(4) 0.7275(8) 0.5442(4) 0.0355(16) Uani 0.5 1 d . . P C 2
H1WA H 0.4703 0.7918 0.5410 0.053 Uiso 0.5 1 d G . P C 2
H1WB H 0.4981 0.6566 0.5710 0.053 Uiso 0.5 1 d G . P C 2
O1WB O 0.5003(5) 0.8514(11) 0.5089(5) 0.059(2) Uani 0.5 1 d . . P D 1
H1WC H 0.4615 0.8523 0.5109 0.089 Uiso 0.5 1 d G . P D 1
H1WD H 0.5334 0.8329 0.5531 0.089 Uiso 0.5 1 d G . P D 1

loop_
_atom_site_aniso_label
_atom_site_aniso_U_11
_atom_site_aniso_U_22
_atom_site_aniso_U_33
_atom_site_aniso_U_23
_atom_site_aniso_U_13
_atom_site_aniso_U_12
Ni1 0.0213(3) 0.0336(4) 0.0263(3) -0.0028(2) 0.0105(3) 0.0000(2)
Ni2 0.0210(3) 0.0328(4) 0.0248(3) -0.0027(2) 0.0086(3) 0.0003(2)
O1 0.0250(18) 0.035(2) 0.031(2) -0.0045(16) 0.0114(16) 0.0000(17)
O4 0.0342(19) 0.042(2) 0.0310(18) 0.0041(15) 0.0164(16) 0.0105(16)
O5 0.0326(19) 0.046(2) 0.0277(18) 0.0001(15) 0.0111(15) 0.0095(16)
O6 0.0348(19) 0.041(2) 0.0277(18) 0.0051(15) 0.0138(15) 0.0106(15)
O7 0.0298(18) 0.048(2) 0.0350(19) 0.0087(16) 0.0171(16) 0.0100(16)
C40 0.0256(18) 0.035(2) 0.033(2) 0.0024(16) 0.0124(16) 0.0007(16)
C41 0.0283(16) 0.0368(17) 0.0358(17) 0.0024(15) 0.0112(14) 0.0036(15)
C42 0.0297(16) 0.0396(17) 0.0381(17) 0.0029(15) 0.0120(14) 0.0049(15)
C43 0.0308(16) 0.0392(17) 0.0385(17) 0.0017(15) 0.0127(14) 0.0052(15)
C44 0.0289(16) 0.0375(17) 0.0363(17) 0.0003(15) 0.0135(14) 0.0041(15)
C45 0.0268(18) 0.036(2) 0.0332(19) -0.0007(17) 0.0134(16) 0.0022(17)
O8B 0.032(6) 0.049(2) 0.043(3) -0.008(3) 0.020(4) -0.009(4)
O9B 0.039(10) 0.044(11) 0.043(9) 0.001(7) 0.015(9) -0.010(7)
O10B 0.043(9) 0.038(11) 0.043(7) 0.009(6) 0.019(5) 0.013(8)
O11B 0.029(9) 0.041(15) 0.031(2) -0.002(4) 0.009(4) 0.002(11)
C40B 0.043(3) 0.079(3) 0.055(3) -0.001(2) 0.025(2) -0.006(2)
C41B 0.046(2) 0.080(3) 0.055(2) -0.001(2) 0.0226(19) -0.004(2)
C42B 0.049(2) 0.080(3) 0.056(2) -0.002(2) 0.0196(19) -0.003(2)
C43B 0.050(2) 0.082(3) 0.056(2) -0.002(2) 0.018(2) -0.002(2)
C44B 0.049(2) 0.080(3) 0.055(2) -0.001(2) 0.017(2) -0.001(2)
C45B 0.047(3) 0.079(3) 0.053(2) -0.001(2) 0.017(2) 0.000(2)
O11C 0.032(6) 0.049(2) 0.043(3) -0.008(3) 0.020(4) -0.009(4)
O8C 0.027(7) 0.047(12) 0.040(8) 0.001(7) 0.010(7) -0.011(7)
O9C 0.032(7) 0.039(11) 0.046(7) 0.014(6) 0.014(5) 0.013(8)
O10C 0.029(9) 0.041(15) 0.031(2) -0.002(4) 0.009(4) 0.002(11)
C40C 0.043(3) 0.079(3) 0.055(3) -0.002(2) 0.024(2) -0.006(2)
C41C 0.044(2) 0.080(3) 0.056(3) -0.001(2) 0.024(2) -0.005(2)
C42C 0.048(2) 0.081(3) 0.056(2) -0.002(2) 0.020(2) -0.004(2)
C43C 0.049(2) 0.081(3) 0.056(2) -0.001(2) 0.0191(19) -0.003(2)
C44C 0.049(2) 0.080(3) 0.055(2) -0.001(2) 0.018(2) -0.002(2)
C45C 0.047(3) 0.079(3) 0.053(2) -0.001(2) 0.017(2) 0.000(2)
O2 0.062(5) 0.030(4) 0.070(6) 0.020(4) 0.026(4) 0.009(4)
N1 0.0290(14) 0.0353(17) 0.0307(12) -0.0025(14) 0.0143(11) 0.0020(16)
N2 0.110(3) 0.034(2) 0.090(2) -0.004(2) 0.063(2) -0.014(2)
N3 0.0283(13) 0.0301(18) 0.0252(14) 0.0006(13) 0.0106(11) 0.0021(14)
C23 0.030(3) 0.036(2) 0.043(2) -0.0048(19) 0.015(2) -0.002(2)
C24 0.031(3) 0.037(2) 0.0431(18) -0.0050(17) 0.014(2) -0.002(2)
C25 0.030(2) 0.036(2) 0.0430(18) -0.0048(18) 0.015(2) -0.001(2)
C26 0.030(2) 0.036(2) 0.0417(18) -0.0046(18) 0.0155(19) -0.002(2)
C27 0.030(2) 0.036(2) 0.0409(18) -0.0045(19) 0.0157(19) -0.002(2)
C28 0.032(2) 0.037(2) 0.0448(19) -0.0052(18) 0.0193(18) -0.0017(18)
C29 0.031(2) 0.038(2) 0.0451(18) -0.0041(17) 0.0183(17) -0.0007(18)
C30 0.031(2) 0.038(2) 0.0463(18) -0.0038(17) 0.0170(18) -0.0007(19)
C31 0.031(2) 0.0374(19) 0.0463(19) -0.0038(17) 0.0168(19) 0.000(2)
C32 0.031(2) 0.038(2) 0.046(2) -0.0036(18) 0.017(2) 0.000(2)
C33 0.031(2) 0.038(2) 0.044(2) -0.004(2) 0.0189(19) 0.000(2)
O2A 0.139(10) 0.033(5) 0.088(8) -0.023(5) 0.057(7) 0.005(6)
N1A 0.0290(14) 0.0354(17) 0.0307(12) -0.0025(14) 0.0143(11) 0.0020(16)
N2A 0.110(3) 0.034(2) 0.090(2) -0.004(2) 0.063(2) -0.014(2)
N3A 0.0283(13) 0.0301(18) 0.0252(14) 0.0006(13) 0.0106(11) 0.0021(14)
C23A 0.031(3) 0.037(2) 0.0425(19) -0.0046(18) 0.015(2) -0.002(2)
C24A 0.031(2) 0.036(2) 0.0430(18) -0.0046(17) 0.015(2) -0.002(2)
C25A 0.031(2) 0.037(2) 0.0431(18) -0.0049(18) 0.014(2) -0.001(2)
C26A 0.031(2) 0.036(2) 0.0422(17) -0.0051(17) 0.0158(18) -0.001(2)
C27A 0.030(2) 0.036(2) 0.0405(19) -0.005(2) 0.016(2) -0.001(2)
C28A 0.031(2) 0.038(2) 0.0464(19) -0.0026(18) 0.0175(18) -0.0013(19)
C29A 0.030(2) 0.037(2) 0.0451(18) -0.0036(17) 0.0179(18) -0.0002(19)
C30A 0.030(2) 0.037(2) 0.046(2) -0.0038(18) 0.017(2) 0.001(2)
C31A 0.031(2) 0.038(2) 0.046(2) -0.0037(17) 0.017(2) 0.000(2)
C32A 0.031(3) 0.037(2) 0.046(2) -0.0035(19) 0.017(2) 0.000(2)
C33A 0.031(2) 0.037(2) 0.0441(19) -0.0040(19) 0.0185(18) 0.000(2)
O3 0.057(4) 0.077(5) 0.143(8) 0.001(5) 0.024(4) 0.018(4)
N4 0.0290(14) 0.0353(17) 0.0307(12) -0.0025(14) 0.0143(11) 0.0020(16)
N5 0.059(2) 0.084(3) 0.041(2) 0.001(2) 0.014(2) 0.031(2)
N6 0.0283(13) 0.0301(18) 0.0252(14) 0.0006(13) 0.0106(11) 0.0021(14)
C12 0.035(2) 0.056(2) 0.0363(18) -0.0074(17) 0.0185(19) 0.002(2)
C13 0.035(2) 0.0570(19) 0.0368(15) -0.0075(15) 0.0189(17) 0.0016(19)
C14 0.0345(17) 0.0571(18) 0.0377(15) -0.0067(15) 0.0192(14) 0.0016(17)
C15 0.0342(15) 0.0572(17) 0.0384(14) -0.0052(15) 0.0187(12) 0.0015(16)
C16 0.0339(17) 0.057(2) 0.0374(16) -0.0053(19) 0.0188(14) 0.0015(19)
C17 0.0338(14) 0.0582(16) 0.0395(13) -0.0045(14) 0.0184(12) 0.0020(14)
C18 0.035(2) 0.055(3) 0.0303(18) 0.010(2) 0.0113(16) 0.003(2)
C19 0.035(2) 0.055(2) 0.0300(19) 0.011(2) 0.0123(17) 0.002(2)
C20 0.034(2) 0.056(2) 0.030(2) 0.011(2) 0.0128(18) 0.002(2)
C21 0.034(2) 0.056(3) 0.029(2) 0.011(2) 0.0137(19) 0.003(2)
C22 0.035(2) 0.055(3) 0.0299(19) 0.010(2) 0.0121(17) 0.003(3)
O3A 0.057(4) 0.077(5) 0.143(8) 0.001(5) 0.024(4) 0.018(4)
N4A 0.0290(14) 0.0354(17) 0.0307(12) -0.0025(14) 0.0143(11) 0.0020(16)
N5A 0.059(2) 0.084(3) 0.041(2) 0.001(2) 0.014(2) 0.031(2)
N6A 0.0283(13) 0.0301(18) 0.0252(14) 0.0006(13) 0.0106(11) 0.0021(14)
C12A 0.035(2) 0.057(2) 0.0365(19) -0.0073(18) 0.019(2) 0.002(2)
C13A 0.035(2) 0.0569(19) 0.0369(16) -0.0073(16) 0.0190(17) 0.0018(19)
C14A 0.0344(18) 0.0572(19) 0.0378(15) -0.0065(16) 0.0189(15) 0.0016(18)
C15A 0.0342(15) 0.0575(18) 0.0384(14) -0.0055(15) 0.0186(13) 0.0017(16)
C16A 0.0339(18) 0.057(2) 0.0378(17) -0.0054(19) 0.0189(16) 0.002(2)
C17A 0.0338(14) 0.0582(16) 0.0395(13) -0.0045(14) 0.0184(12) 0.0020(14)
C18A 0.035(2) 0.055(3) 0.0302(19) 0.010(2) 0.0117(17) 0.003(2)
C19A 0.035(2) 0.055(3) 0.0303(19) 0.011(2) 0.0118(18) 0.003(2)
C20A 0.035(2) 0.056(2) 0.030(2) 0.011(2) 0.0128(18) 0.002(2)
C21A 0.034(2) 0.056(3) 0.030(2) 0.011(2) 0.013(2) 0.003(2)
C22A 0.035(2) 0.055(3) 0.030(2) 0.010(3) 0.0118(19) 0.003(3)
O1WA 0.031(4) 0.030(4) 0.043(4) -0.004(3) 0.015(3) 0.001(3)
O1WB 0.067(6) 0.075(6) 0.041(5) -0.017(5) 0.030(4) 0.001(6)

loop_
_atom_type_symbol
_atom_type_description
_atom_type_scat_dispersion_real
_atom_type_scat_dispersion_imag
_atom_type_scat_source
C C 0.0033 0.0016 'International Tables Vol C Tables 4.2.6.8 and 6.1.1.4'
H H 0.0000 0.0000 'International Tables Vol C Tables 4.2.6.8 and 6.1.1.4'
N N 0.0061 0.0033 'International Tables Vol C Tables 4.2.6.8 and 6.1.1.4'
Ni Ni 0.3393 1.1124 'International Tables Vol C Tables 4.2.6.8 and 6.1.1.4'
O O 0.0106 0.0060 'International Tables Vol C Tables 4.2.6.8 and 6.1.1.4'

loop_
_geom_angle_atom_site_label_1
_geom_angle_atom_site_label_2
_geom_angle_atom_site_label_3
_geom_angle
_geom_angle_site_symmetry_1
_geom_angle_site_symmetry_3
O1 Ni1 O8B 90.0(11) . .
O1 Ni1 N1 90.9(5) . .
O1 Ni1 N1A 91.4(5) . .
O1 Ni1 N6 175.1(3) . 2_545
O1 Ni1 N6A 173.0(7) . 2_545
O4 Ni1 O1 91.65(15) . .
O4 Ni1 O8B 92(3) . .
O4 Ni1 N1 176.8(5) . .
O4 Ni1 N1A 174.8(4) . .
O4 Ni1 N6 89.0(2) . 2_545
O4 Ni1 N6A 95.2(7) . 2_545
O7 Ni1 O1 95.19(15) 2_545 .
O7 Ni1 O4 89.62(14) 2_545 .
O7 Ni1 O8B 174.4(13) 2_545 .
O7 Ni1 O11C 173.3(10) 2_545 .
O7 Ni1 N1 92.1(4) 2_545 .
O7 Ni1 N1A 86.0(4) 2_545 .
O7 Ni1 N6 89.7(3) 2_545 2_545
O7 Ni1 N6A 85.9(9) 2_545 2_545
O8B Ni1 N1A 92(3) . .
O8B Ni1 N6A 88.7(13) . 2_545
O11C Ni1 O1 91.4(11) . .
O11C Ni1 O4 91(3) . .
N6 Ni1 N1 88.2(6) 2_545 .
N6A Ni1 N1A 81.8(8) 2_545 .
O1 Ni2 N3 92.0(4) . 3_676
O1 Ni2 N3A 90.8(4) . 3_676
O1 Ni2 N4 175.1(4) . .
O1 Ni2 N4A 173.8(11) . .
O5 Ni2 O1 95.69(14) . .
O5 Ni2 O6 89.73(14) . 2_545
O5 Ni2 O11B 173.0(14) . 3_676
O5 Ni2 O10C 172.9(16) . 3_676
O5 Ni2 N3 85.2(3) . 3_676
O5 Ni2 N3A 93.0(3) . 3_676
O5 Ni2 N4 88.2(4) . .
O5 Ni2 N4A 90.3(12) . .
O6 Ni2 O1 91.56(15) 2_545 .
O6 Ni2 O11B 88(2) 2_545 3_676
O6 Ni2 N3 174.1(3) 2_545 3_676
O6 Ni2 N3A 176.3(3) 2_545 3_676
O6 Ni2 N4 91.4(4) 2_545 .
O6 Ni2 N4A 86.8(11) 2_545 .
O11B Ni2 O1 91.1(11) 3_676 .
O11B Ni2 N3A 89(2) 3_676 3_676
O11B Ni2 N4A 82.9(17) 3_676 .
O10C Ni2 O1 89.5(11) 3_676 .
O10C Ni2 O6 95(2) 3_676 2_545
N4 Ni2 N3 85.5(5) . 3_676
N4A Ni2 N3A 90.6(12) . 3_676
Ni1 O1 H1A 95(5) . .
Ni1 O1 H1B 115(4) . .
Ni2 O1 Ni1 115.67(16) . .
Ni2 O1 H1A 117(5) . .
Ni2 O1 H1B 97(4) . .
H1A O1 H1B 119(7) . .
C40 O4 Ni1 131.0(3) . .
C40 O5 Ni2 135.2(3) . .
C45 O6 Ni2 130.7(3) . 2
C45 O7 Ni1 135.6(3) . 2
O4 C40 C41 118.3(4) . .
O5 C40 O4 126.7(4) . .
O5 C40 C41 115.0(4) . .
C40 C41 H41A 109.4 . .
C40 C41 H41B 109.4 . .
C40 C41 C42 111.0(4) . .
H41A C41 H41B 108.0 . .
C42 C41 H41A 109.4 . .
C42 C41 H41B 109.4 . .
C41 C42 H42A 109.0 . .
C41 C42 H42B 109.0 . .
H42A C42 H42B 107.8 . .
C43 C42 C41 113.0(4) . .
C43 C42 H42A 109.0 . .
C43 C42 H42B 109.0 . .
C42 C43 H43A 108.9 . .
C42 C43 H43B 108.9 . .
C42 C43 C44 113.2(4) . .
H43A C43 H43B 107.8 . .
C44 C43 H43A 108.9 . .
C44 C43 H43B 108.9 . .
C43 C44 H44A 109.3 . .
C43 C44 H44B 109.3 . .
H44A C44 H44B 108.0 . .
C45 C44 C43 111.6(4) . .
C45 C44 H44A 109.3 . .
C45 C44 H44B 109.3 . .
O6 C45 C44 118.0(4) . .
O7 C45 O6 126.5(4) . .
O7 C45 C44 115.5(4) . .
C40B O8B Ni1 128(3) . .
C45B O11B Ni2 130(3) . 3_676
O8B C40B O9B 124.0(18) . .
O8B C40B C41B 117(2) . .
O9B C40B C41B 117.2(15) . .
C40B C41B H41C 108.8 . .
C40B C41B H41D 108.8 . .
C40B C41B C42B 113.8(12) . .
H41C C41B H41D 107.7 . .
C42B C41B H41C 108.8 . .
C42B C41B H41D 108.8 . .
C41B C42B H42C 111.1 . .
C41B C42B H42D 111.1 . .
H42C C42B H42D 109.1 . .
C43B C42B C41B 103.1(10) . .
C43B C42B H42C 111.1 . .
C43B C42B H42D 111.1 . .
C42B C43B H43C 106.7 . .
C42B C43B H43D 106.7 . .
C42B C43B C44B 122.3(12) . .
H43C C43B H43D 106.6 . .
C44B C43B H43C 106.7 . .
C44B C43B H43D 106.7 . .
C43B C44B H44C 109.3 . .
C43B C44B H44D 109.3 . .
C43B C44B C45B 111.5(15) . .
H44C C44B H44D 108.0 . .
C45B C44B H44C 109.3 . .
C45B C44B H44D 109.3 . .
O10B C45B C44B 116.3(16) . .
O11B C45B O10B 124.4(18) . .
O11B C45B C44B 116.2(19) . .
C40C O11C Ni1 131(3) . .
C45C O10C Ni2 128(2) . 3_676
O11C C40C C41C 116.5(19) . .
O8C C40C O11C 124.5(18) . .
O8C C40C C41C 117.6(15) . .
C40C C41C H41E 110.3 . .
C40C C41C H41F 110.3 . .
C40C C41C C42C 107.1(12) . .
H41E C41C H41F 108.5 . .
C42C C41C H41E 110.3 . .
C42C C41C H41F 110.3 . .
C41C C42C H42E 113.0 . .
C41C C42C H42F 113.0 . .
H42E C42C H42F 110.4 . .
C43C C42C C41C 93.6(9) . .
C43C C42C H42E 113.0 . .
C43C C42C H42F 113.0 . .
C42C C43C H43E 107.6 . .
C42C C43C H43F 107.6 . .
H43E C43C H43F 107.0 . .
C44C C43C C42C 119.0(12) . .
C44C C43C H43E 107.6 . .
C44C C43C H43F 107.6 . .
C43C C44C H44E 106.6 . .
C43C C44C H44F 106.6 . .
C43C C44C C45C 122.8(13) . .
H44E C44C H44F 106.6 . .
C45C C44C H44E 106.6 . .
C45C C44C H44F 106.6 . .
O9C C45C C44C 117.5(16) . .
O10C C45C O9C 122.4(19) . .
O10C C45C C44C 116.5(19) . .
C23 N1 Ni1 111.2(10) . .
C27 N1 Ni1 135.3(15) . .
C27 N1 C23 113.4(17) . .
C26 N2 H2 121.1 . .
C28 N2 H2 121.1 . .
C28 N2 C26 117.9(12) . .
C32 N3 Ni2 130.2(13) . 3_676
C32 N3 C33 118.5(14) . .
C33 N3 Ni2 108.8(8) . 3_676
N1 C23 H23 119.5 . .
C24 C23 N1 121.0(12) . .
C24 C23 H23 119.5 . .
C23 C24 H24 120.8 . .
C23 C24 C25 118.3(11) . .
C25 C24 H24 120.8 . .
C24 C25 H25 119.8 . .
C24 C25 C26 120.4(12) . .
C26 C25 H25 119.8 . .
C25 C26 N2 117.7(12) . .
C25 C26 C27 118.9(11) . .
C27 C26 N2 123.4(13) . .
N1 C27 C26 126.8(15) . .
N1 C27 H27 116.6 . .
C26 C27 H27 116.6 . .
O2 C28 N2 136.2(11) . .
O2 C28 C29 111.1(9) . .
N2 C28 C29 111.3(9) . .
C30 C29 C28 128.5(9) . .
C33 C29 C28 114.2(10) . .
C33 C29 C30 116.8(11) . .
C29 C30 H30 119.6 . .
C29 C30 C31 120.7(12) . .
C31 C30 H30 119.6 . .
C30 C31 H31 121.3 . .
C30 C31 C32 117.5(12) . .
C32 C31 H31 121.3 . .
N3 C32 C31 126.7(14) . .
N3 C32 H32 116.7 . .
C31 C32 H32 116.7 . .
N3 C33 H33 120.4 . .
C29 C33 N3 119.2(11) . .
C29 C33 H33 120.4 . .
C23A N1A Ni1 130.5(14) . .
C23A N1A C27A 115.5(17) . .
C27A N1A Ni1 111.2(12) . .
C26A N2A H2A 120.4 . .
C28A N2A H2A 120.4 . .
C28A N2A C26A 119.2(11) . .
C32A N3A Ni2 111.5(9) . 3_676
C33A N3A Ni2 139.1(10) . 3_676
C33A N3A C32A 109.4(12) . .
N1A C23A H23A 115.9 . .
N1A C23A C24A 128.2(14) . .
C24A C23A H23A 115.9 . .
C23A C24A H24A 120.7 . .
C23A C24A C25A 118.7(11) . .
C25A C24A H24A 120.7 . .
C24A C25A H25A 121.2 . .
C26A C25A C24A 117.6(12) . .
C26A C25A H25A 121.2 . .
C25A C26A N2A 119.6(10) . .
C27A C26A N2A 119.5(11) . .
C27A C26A C25A 119.9(11) . .
N1A C27A H27A 120.2 . .
C26A C27A N1A 119.6(13) . .
C26A C27A H27A 120.2 . .
O2A C28A N2A 115.2(10) . .
O2A C28A C29A 130.8(10) . .
N2A C28A C29A 112.5(10) . .
C30A C29A C28A 112.2(12) . .
C33A C29A C28A 128.8(12) . .
C33A C29A C30A 118.9(11) . .
C29A C30A H30A 120.6 . .
C29A C30A C31A 118.9(11) . .
C31A C30A H30A 120.6 . .
C30A C31A H31A 121.1 . .
C32A C31A C30A 117.8(11) . .
C32A C31A H31A 121.1 . .
N3A C32A H32A 118.1 . .
C31A C32A N3A 123.8(12) . .
C31A C32A H32A 118.1 . .
N3A C33A C29A 130.5(13) . .
N3A C33A H33A 114.8 . .
C29A C33A H33A 114.8 . .
C17 O3 O3 137.6(11) . 3_586
C12 N4 Ni2 118.0(12) . .
C12 N4 C16 119.0(15) . .
C16 N4 Ni2 122.3(11) . .
C17 N5 H5 121.1 . .
C17 N5 C18 117.7(7) . .
C18 N5 H5 121.1 . .
C21 N6 Ni1 116.7(8) . 2
C21 N6 C22 116.7(10) . .
C22 N6 Ni1 122.8(9) . 2
N4 C12 H12 118.4 . .
N4 C12 C13 123.2(14) . .
C13 C12 H12 118.4 . .
C12 C13 H13 120.5 . .
C12 C13 C14 119.1(11) . .
C14 C13 H13 120.5 . .
C13 C14 H14 120.8 . .
C13 C14 C15 118.4(8) . .
C15 C14 H14 120.8 . .
C14 C15 C17 120.3(7) . .
C16 C15 C14 118.2(8) . .
C16 C15 C17 121.3(8) . .
N4 C16 C15 122.1(12) . .
N4 C16 H16 119.0 . .
C15 C16 H16 119.0 . .
O3 C17 N5 128.1(8) . .
O3 C17 C15 116.1(7) . .
N5 C17 C15 115.4(7) . .
C19 C18 N5 122.0(7) . .
C22 C18 N5 119.6(8) . .
C22 C18 C19 118.4(8) . .
C18 C19 H19 121.1 . .
C20 C19 C18 117.8(8) . .
C20 C19 H19 121.1 . .
C19 C20 H20 120.3 . .
C21 C20 C19 119.3(10) . .
C21 C20 H20 120.3 . .
N6 C21 C20 123.7(12) . .
N6 C21 H21 118.1 . .
C20 C21 H21 118.1 . .
N6 C22 C18 123.7(12) . .
N6 C22 H22 118.1 . .
C18 C22 H22 118.1 . .
C17A O3A O3A 114(3) . 3_576
C12A N4A Ni2 124(4) . .
C16A N4A Ni2 123(3) . .
C16A N4A C12A 112(4) . .
C17A N5A H5A 116.3 . .
C17A N5A C18A 127(3) . .
C18A N5A H5A 116.3 . .
C21A N6A Ni1 125(3) . 2
C22A N6A Ni1 115(3) . 2
C22A N6A C21A 114(3) . .
N4A C12A H12A 117.8 . .
C13A C12A N4A 124(4) . .
C13A C12A H12A 117.8 . .
C12A C13A H13A 121.8 . .
C14A C13A C12A 116(3) . .
C14A C13A H13A 121.8 . .
C13A C14A H14A 121.1 . .
C15A C14A C13A 118(3) . .
C15A C14A H14A 121.1 . .
C14A C15A C16A 123(3) . .
C14A C15A C17A 117(2) . .
C16A C15A C17A 120(3) . .
N4A C16A C15A 126(4) . .
N4A C16A H16A 117.2 . .
C15A C16A H16A 117.2 . .
O3A C17A N5A 119(2) . .
O3A C17A C15A 125(2) . .
N5A C17A C15A 113(2) . .
C19A C18A N5A 111(2) . .
C19A C18A C22A 123(3) . .
C22A C18A N5A 126(3) . .
C18A C19A H19A 119.5 . .
C18A C19A C20A 121(3) . .
C20A C19A H19A 119.5 . .
C19A C20A H20A 122.0 . .
C19A C20A C21A 116(3) . .
C21A C20A H20A 122.0 . .
N6A C21A H21A 119.8 . .
C20A C21A N6A 120(4) . .
C20A C21A H21A 119.8 . .
N6A C22A C18A 119(3) . .
N6A C22A H22A 120.3 . .
C18A C22A H22A 120.3 . .
H1WA O1WA H1WB 109.6 . .
H1WC O1WB H1WD 109.3 . .

loop_
_geom_bond_atom_site_label_1
_geom_bond_atom_site_label_2
_geom_bond_distance
_geom_bond_site_symmetry_2
Ni1 O1 2.079(3) .
Ni1 O4 2.063(3) .
Ni1 O7 2.026(3) 2_545
Ni1 O8B 2.09(3) .
Ni1 O11C 2.04(3) .
Ni1 N1 2.14(2) .
Ni1 N1A 2.14(2) .
Ni1 N6 2.105(11) 2_545
Ni1 N6A 2.13(3) 2_545
Ni2 O1 2.071(4) .
Ni2 O5 2.029(3) .
Ni2 O6 2.064(3) 2_545
Ni2 O11B 2.07(3) 3_676
Ni2 O10C 2.06(3) 3_676
Ni2 N3 2.178(14) 3_676
Ni2 N3A 2.099(14) 3_676
Ni2 N4 2.117(17) .
Ni2 N4A 2.07(5) .
O1 H1A 0.69(6) .
O1 H1B 0.94(8) .
O4 C40 1.255(6) .
O5 C40 1.254(5) .
O6 Ni2 2.064(3) 2
O6 C45 1.258(6) .
O7 Ni1 2.026(3) 2
O7 C45 1.256(5) .
C40 C41 1.524(6) .
C41 H41A 0.9900 .
C41 H41B 0.9900 .
C41 C42 1.542(6) .
C42 H42A 0.9900 .
C42 H42B 0.9900 .
C42 C43 1.505(6) .
C43 H43A 0.9900 .
C43 H43B 0.9900 .
C43 C44 1.533(6) .
C44 H44A 0.9900 .
C44 H44B 0.9900 .
C44 C45 1.521(6) .
O8B C40B 1.262(13) .
O9B C40B 1.267(12) .
O10B C45B 1.267(13) .
O11B Ni2 2.07(3) 3_676
O11B C45B 1.259(12) .
C40B C41B 1.525(13) .
C41B H41C 0.9900 .
C41B H41D 0.9900 .
C41B C42B 1.658(14) .
C42B H42C 0.9900 .
C42B H42D 0.9900 .
C42B C43B 1.473(13) .
C43B H43C 0.9900 .
C43B H43D 0.9900 .
C43B C44B 1.493(14) .
C44B H44C 0.9900 .
C44B H44D 0.9900 .
C44B C45B 1.533(14) .
O11C C40C 1.262(13) .
O8C C40C 1.260(12) .
O9C C45C 1.267(13) .
O10C Ni2 2.06(3) 3_676
O10C C45C 1.265(13) .
C40C C41C 1.537(13) .
C41C H41E 0.9900 .
C41C H41F 0.9900 .
C41C C42C 1.592(14) .
C42C H42E 0.9900 .
C42C H42F 0.9900 .
C42C C43C 1.494(13) .
C43C H43E 0.9900 .
C43C H43F 0.9900 .
C43C C44C 1.457(14) .
C44C H44E 0.9900 .
C44C H44F 0.9900 .
C44C C45C 1.504(13) .
O2 C28 1.217(7) .
N1 C23 1.55(2) .
N1 C27 1.20(2) .
N2 H2 0.8800 .
N2 C26 1.420(17) .
N2 C28 1.332(7) .
N3 Ni2 2.178(14) 3_676
N3 C32 1.13(2) .
N3 C33 1.519(19) .
C23 H23 0.9500 .
C23 C24 1.36(2) .
C24 H24 0.9500 .
C24 C25 1.361(16) .
C25 H25 0.9500 .
C25 C26 1.365(16) .
C26 C27 1.415(19) .
C27 H27 0.9500 .
C28 C29 1.626(15) .
C29 C30 1.376(17) .
C29 C33 1.371(18) .
C30 H30 0.9500 .
C30 C31 1.389(16) .
C31 H31 0.9500 .
C31 C32 1.40(2) .
C32 H32 0.9500 .
C33 H33 0.9500 .
O2A C28A 1.295(7) .
N1A C23A 1.16(3) .
N1A C27A 1.52(2) .
N2A H2A 0.8800 .
N2A C26A 1.559(17) .
N2A C28A 1.312(8) .
N3A Ni2 2.099(14) 3_676
N3A C32A 1.58(2) .
N3A C33A 1.21(2) .
C23A H23A 0.9500 .
C23A C24A 1.38(2) .
C24A H24A 0.9500 .
C24A C25A 1.388(16) .
C25A H25A 0.9500 .
C25A C26A 1.377(17) .
C26A C27A 1.344(18) .
C27A H27A 0.9500 .
C28A C29A 1.483(14) .
C29A C30A 1.387(16) .
C29A C33A 1.385(19) .
C30A H30A 0.9500 .
C30A C31A 1.394(16) .
C31A H31A 0.9500 .
C31A C32A 1.33(2) .
C32A H32A 0.9500 .
C33A H33A 0.9500 .
O3 O3 1.724(17) 3_586
O3 C17 1.283(7) .
N4 C12 1.33(3) .
N4 C16 1.34(2) .
N5 H5 0.8800 .
N5 C17 1.332(7) .
N5 C18 1.501(11) .
N6 Ni1 2.105(11) 2
N6 C21 1.33(2) .
N6 C22 1.360(17) .
C12 H12 0.9500 .
C12 C13 1.37(2) .
C13 H13 0.9500 .
C13 C14 1.396(12) .
C14 H14 0.9500 .
C14 C15 1.405(12) .
C15 C16 1.398(14) .
C15 C17 1.472(11) .
C16 H16 0.9500 .
C18 C19 1.409(11) .
C18 C22 1.378(13) .
C19 H19 0.9500 .
C19 C20 1.391(12) .
C20 H20 0.9500 .
C20 C21 1.382(14) .
C21 H21 0.9500 .
C22 H22 0.9500 .
O3A O3A 1.66(5) 3_576
O3A C17A 1.244(8) .
N4A C12A 1.41(8) .
N4A C16A 1.27(6) .
N5A H5A 0.8800 .
N5A C17A 1.350(8) .
N5A C18A 1.39(3) .
N6A Ni1 2.13(3) 2
N6A C21A 1.39(6) .
N6A C22A 1.33(5) .
C12A H12A 0.9500 .
C12A C13A 1.40(6) .
C13A H13A 0.9500 .
C13A C14A 1.36(3) .
C14A H14A 0.9500 .
C14A C15A 1.30(4) .
C15A C16A 1.35(4) .
C15A C17A 1.47(3) .
C16A H16A 0.9500 .
C18A C19A 1.28(3) .
C18A C22A 1.36(4) .
C19A H19A 0.9500 .
C19A C20A 1.34(3) .
C20A H20A 0.9500 .
C20A C21A 1.38(4) .
C21A H21A 0.9500 .
C22A H22A 0.9500 .
O1WA H1WA 0.8694 .
O1WA H1WB 0.8690 .
O1WB H1WC 0.8706 .
O1WB H1WD 0.8700 .

loop_
_geom_hbond_atom_site_label_D
_geom_hbond_atom_site_label_H
_geom_hbond_atom_site_label_A
_geom_hbond_distance_DH
_geom_hbond_distance_HA
_geom_hbond_distance_DA
_geom_hbond_angle_DHA
_geom_hbond_site_symmetry_A
N2A H2A O1WA 0.88 1.99 2.562(14) 121.5 .
O1WA H1WA O10B 0.87 1.99 2.78(4) 151.4 3_676
O1WA H1WB O2A 0.87 1.59 2.438(13) 165.6 3_666
O1 H1A O8B 0.69(6) 2.59(8) 2.95(4) 114(6) .
O1 H1A O9B 0.69(6) 1.82(7) 2.47(3) 158(7) .
O1 H1A O11C 0.69(6) 2.61(8) 2.95(4) 113(6) .
O1 H1A O8C 0.69(6) 1.97(7) 2.65(3) 166(7) .
O1 H1B O10B 0.94(8) 1.74(8) 2.65(3) 162(7) 3_676
O1 H1B O9C 0.94(8) 1.59(9) 2.45(3) 150(7) 3_676

loop_
_geom_torsion_atom_site_label_1
_geom_torsion_atom_site_label_2
_geom_torsion_atom_site_label_3
_geom_torsion_atom_site_label_4
_geom_torsion
_geom_torsion_site_symmetry_1
Ni1 O4 C40 O5 17.7(8) .
Ni1 O4 C40 C41 -160.2(3) .
Ni1 O7 C45 O6 9.6(8) 2
Ni1 O7 C45 C44 -172.7(3) 2
Ni1 O8B C40B O9B -2(12) .
Ni1 O8B C40B C41B 164(6) .
Ni1 O11C C40C O8C -5(13) .
Ni1 O11C C40C C41C -171(7) .
Ni1 N1 C23 C24 172.6(12) .
Ni1 N1 C27 C26 -172.4(12) .
Ni1 N1A C23A C24A 168.2(12) .
Ni1 N1A C27A C26A -172.1(11) .
Ni1 N6 C21 C20 164.9(11) 2
Ni1 N6 C22 C18 -162.8(8) 2
Ni1 N6A C21A C20A 177(3) 2
Ni1 N6A C22A C18A 176(2) 2
Ni2 O5 C40 O4 9.7(8) .
Ni2 O5 C40 C41 -172.3(3) .
Ni2 O6 C45 O7 17.8(8) 2
Ni2 O6 C45 C44 -159.7(3) 2
Ni2 O11B C45B O10B 19(10) 3_676
Ni2 O11B C45B C44B 178(5) 3_676
Ni2 O10C C45C O9C -12(10) 3_676
Ni2 O10C C45C C44C -170(4) 3_676
Ni2 N3 C32 C31 -167.2(12) 3_676
Ni2 N3 C33 C29 172.2(11) 3_676
Ni2 N3A C32A C31A -174.2(14) 3_676
Ni2 N3A C33A C29A 172.5(12) 3_676
Ni2 N4 C12 C13 167.0(9) .
Ni2 N4 C16 C15 -166.7(8) .
Ni2 N4A C12A C13A 167(2) .
Ni2 N4A C16A C15A -174(2) .
O4 C40 C41 C42 88.7(5) .
O5 C40 C41 C42 -89.5(5) .
C40 C41 C42 C43 163.9(4) .
C41 C42 C43 C44 178.2(4) .
C42 C43 C44 C45 163.7(4) .
C43 C44 C45 O6 88.8(5) .
C43 C44 C45 O7 -89.1(5) .
O8B C40B C41B C42B -104(6) .
O9B C40B C41B C42B 63(2) .
C40B C41B C42B C43B -167.0(14) .
C41B C42B C43B C44B 101.9(15) .
C42B C43B C44B C45B 47(2) .
C43B C44B C45B O10B -105(3) .
C43B C44B C45B O11B 94(5) .
O11C C40C C41C C42C -89(6) .
O8C C40C C41C C42C 104(2) .
C40C C41C C42C C43C -81.5(14) .
C41C C42C C43C C44C -150.2(14) .
C42C C43C C44C C45C -148(2) .
C43C C44C C45C O9C -20(4) .
C43C C44C C45C O10C 139(5) .
O2 C28 C29 C30 -149.8(12) .
O2 C28 C29 C33 21.8(15) .
N1 C23 C24 C25 5(2) .
N2 C26 C27 N1 172.6(17) .
N2 C28 C29 C30 19.0(17) .
N2 C28 C29 C33 -169.4(12) .
C23 N1 C27 C26 13(3) .
C23 C24 C25 C26 0.7(18) .
C24 C25 C26 N2 179.3(11) .
C24 C25 C26 C27 -0.1(18) .
C25 C26 C27 N1 -8(2) .
C26 N2 C28 O2 -28(2) .
C26 N2 C28 C29 167.2(10) .
C27 N1 C23 C24 -11(3) .
C28 N2 C26 C25 171.1(11) .
C28 N2 C26 C27 -9.6(19) .
C28 C29 C30 C31 170.6(11) .
C28 C29 C33 N3 -176.7(12) .
C29 C30 C31 C32 2.3(18) .
C30 C29 C33 N3 -4.0(19) .
C30 C31 C32 N3 3(3) .
C32 N3 C33 C29 8(2) .
C33 N3 C32 C31 -8(3) .
C33 C29 C30 C31 -0.8(17) .
O2A C28A C29A C30A -34.6(18) .
O2A C28A C29A C33A 141.5(15) .
N1A C23A C24A C25A -5(3) .
N2A C26A C27A N1A -163.7(14) .
N2A C28A C29A C30A 160.0(11) .
N2A C28A C29A C33A -23.9(19) .
C23A N1A C27A C26A -9(3) .
C23A C24A C25A C26A -0.8(17) .
C24A C25A C26A N2A 168.3(11) .
C24A C25A C26A C27A 0.0(17) .
C25A C26A C27A N1A 5(2) .
C26A N2A C28A O2A 8.1(17) .
C26A N2A C28A C29A 175.9(10) .
C27A N1A C23A C24A 9(3) .
C28A N2A C26A C25A 30.2(17) .
C28A N2A C26A C27A -161.5(13) .
C28A C29A C30A C31A 176.0(10) .
C28A C29A C33A N3A -167.6(16) .
C29A C30A C31A C32A -1.1(18) .
C30A C29A C33A N3A 8(3) .
C30A C31A C32A N3A -3(2) .
C32A N3A C33A C29A -11(3) .
C33A N3A C32A C31A 8(2) .
C33A C29A C30A C31A -0.5(17) .
O3 O3 C17 N5 83.9(15) 3_586
O3 O3 C17 C15 -88.2(14) 3_586
N4 C12 C13 C14 1.5(14) .
N5 C18 C19 C20 -178.8(8) .
N5 C18 C22 N6 -178.6(9) .
C12 N4 C16 C15 3.5(15) .
C12 C13 C14 C15 0.8(13) .
C13 C14 C15 C16 -0.9(13) .
C13 C14 C15 C17 -176.6(8) .
C14 C15 C16 N4 -1.3(15) .
C14 C15 C17 O3 48.5(12) .
C14 C15 C17 N5 -124.7(8) .
C16 N4 C12 C13 -3.6(14) .
C16 C15 C17 O3 -127.1(10) .
C16 C15 C17 N5 59.7(11) .
C17 N5 C18 C19 -120.7(9) .
C17 N5 C18 C22 60.2(11) .
C17 C15 C16 N4 174.4(9) .
C18 N5 C17 O3 2.9(13) .
C18 N5 C17 C15 175.1(7) .
C18 C19 C20 C21 0.3(15) .
C19 C18 C22 N6 2.2(15) .
C19 C20 C21 N6 -4(2) .
C21 N6 C22 C18 -5.3(17) .
C22 N6 C21 C20 6(2) .
C22 C18 C19 C20 0.3(13) .
O3A O3A C17A N5A -120(3) 3_576
O3A O3A C17A C15A 78(4) 3_576
N4A C12A C13A C14A -1(2) .
N5A C18A C19A C20A 180(3) .
N5A C18A C22A N6A 168(3) .
C12A N4A C16A C15A -9(4) .
C12A C13A C14A C15A 6(3) .
C13A C14A C15A C16A -12(4) .
C13A C14A C15A C17A 163(3) .
C14A C15A C16A N4A 15(5) .
C14A C15A C17A O3A -133(3) .
C14A C15A C17A N5A 64(3) .
C16A N4A C12A C13A 3(2) .
C16A C15A C17A O3A 43(4) .
C16A C15A C17A N5A -121(3) .
C17A N5A C18A C19A 58(4) .
C17A N5A C18A C22A -112(3) .
C17A C15A C16A N4A -160(3) .
C18A N5A C17A O3A 2(4) .
C18A N5A C17A C15A 166(2) .
C18A C19A C20A C21A -1(5) .
C19A C18A C22A N6A -1(5) .
C19A C20A C21A N6A 21(6) .
C21A N6A C22A C18A 20(5) .
C22A N6A C21A C20A -30(6) .
C22A C18A C19A C20A -9(5) .
